data_4512533
loop_
_publ_author_name
'Sun, Zhiyong'
'Li, Yangxue'
'Chen, Li'
'Jing, Xiabin'
'Xie, Zhigang'

_publ_section_title
;
 Fluorescent Hydrogen-Bonded Organic Framework for Sensing of Aromatic
 Compounds
;
_journal_issue 2
_journal_name_full 'Crystal Growth &amp; Design'
_journal_page_first 542
_journal_paper_doi 10.1021/cg501652r
_journal_volume 15
_journal_year 2015
_chemical_formula_moiety 'C44 H32 N20 O7 S3'
_chemical_formula_sum 'C44 H32 N20 O7 S3'
_chemical_formula_weight 1049.08
_chemical_melting_point ?
_chemical_name_systematic
; 
 ? 
;
_space_group_IT_number 2
_symmetry_cell_setting triclinic
_symmetry_space_group_name_Hall '-P 1'
_symmetry_space_group_name_H-M 'P -1'
_atom_sites_solution_hydrogens geom
_atom_sites_solution_primary direct
_atom_sites_solution_secondary difmap
_audit_creation_method SHELXL-97
_cell_angle_alpha 74.05(3)
_cell_angle_beta 84.79(3)
_cell_angle_gamma 87.10(3)
_cell_formula_units_Z 2
_cell_length_a 9.4293(19)
_cell_length_b 14.566(3)
_cell_length_c 20.591(4)
_cell_measurement_reflns_used 0.988
_cell_measurement_temperature 293(2)
_cell_measurement_theta_min 0.992
_cell_volume 2707.0(10)
_computing_cell_refinement 'Bruker SMART'
_computing_data_collection 'Bruker SMART'
_computing_data_reduction 'Bruker SMART'
_computing_molecular_graphics SHELXP-97
_computing_publication_material SHELXTL
_computing_structure_refinement 'SHELXL-97 (Sheldrick, 1997)'
_computing_structure_solution 'SHELXS-97 (Sheldrick, 1990)'
_diffrn_ambient_temperature 293(2)
_diffrn_detector_area_resol_mean 9.00cm
_diffrn_measured_fraction_theta_full 0.956
_diffrn_measured_fraction_theta_max 0.956
_diffrn_measurement_device_type 'CCD area detector'
_diffrn_measurement_method 'phi and omega scans'
_diffrn_radiation_monochromator graphite
_diffrn_radiation_source 'fine-focus sealed tube'
_diffrn_radiation_type MoK\a
_diffrn_radiation_wavelength 0.71073
_diffrn_reflns_av_R_equivalents 0.0479
_diffrn_reflns_av_sigmaI/netI 0.1193
_diffrn_reflns_limit_h_max 10
_diffrn_reflns_limit_h_min -10
_diffrn_reflns_limit_k_max 16
_diffrn_reflns_limit_k_min -16
_diffrn_reflns_limit_l_max 22
_diffrn_reflns_limit_l_min -15
_diffrn_reflns_number 11270
_diffrn_reflns_theta_full 23.28
_diffrn_reflns_theta_max 23.28
_diffrn_reflns_theta_min 2.18
_diffrn_standards_decay_% none
_diffrn_standards_interval_count none
_diffrn_standards_interval_time none
_diffrn_standards_number none
_exptl_absorpt_coefficient_mu 0.203
_exptl_absorpt_correction_T_max 0.992
_exptl_absorpt_correction_T_min 0.988
_exptl_absorpt_correction_type empirical
_exptl_crystal_colour yellow
_exptl_crystal_density_diffrn 1.287
_exptl_crystal_density_meas none
_exptl_crystal_density_method 'not measured'
_exptl_crystal_description rod
_exptl_crystal_F_000 1080
_exptl_crystal_size_max 0.09
_exptl_crystal_size_mid 0.05
_exptl_crystal_size_min 0.04
_platon_squeeze_details
;
;
_refine_diff_density_max 1.183
_refine_diff_density_min -0.561
_refine_diff_density_rms 0.096
_refine_ls_extinction_method none
_refine_ls_goodness_of_fit_ref 1.023
_refine_ls_hydrogen_treatment mixed
_refine_ls_matrix_type full
_refine_ls_number_parameters 667
_refine_ls_number_reflns 7465
_refine_ls_number_restraints 36
_refine_ls_restrained_S_all 1.040
_refine_ls_R_factor_all 0.1605
_refine_ls_R_factor_gt 0.0975
_refine_ls_shift/su_max 0.049
_refine_ls_shift/su_mean 0.002
_refine_ls_structure_factor_coef Fsqd
_refine_ls_weighting_details 'calc w=1/[\s^2^(Fo^2^)+(0.1300P)^2^+0.0000P] where P=(Fo^2^+2Fc^2^)/3'
_refine_ls_weighting_scheme calc
_refine_ls_wR_factor_gt 0.2260
_refine_ls_wR_factor_ref 0.2608
_reflns_number_gt 3970
_reflns_number_total 7465
_reflns_threshold_expression >2sigma(I)
_cod_data_source_file cg501652r_si_001.cif
_cod_data_source_block HOF1111
_cod_depositor_comments
;
The following automatic conversions were performed:

'_chemical_melting_point' value 'not measured' was changed to '?' -
the value is undefined or not given.

'_symmetry_cell_setting' value
'Triclinic' changed to 'triclinic' according to
/home/saulius/struct/COD-crude-data--automatic-downloads/rss-feeds/ACS/lib/dictionaries/cif_core.dic
dictionary named 'cif_core.dic' version 2.4.2 from 2011-04-26.

Automatic conversion script
Id: cif_fix_values 2935 2014-11-11 08:27:57Z andrius 

 Adding full bibliography for 4512533.cif.
;
_cod_original_cell_volume 2707.0(9)
_cod_original_sg_symbol_H-M P-1
_cod_database_code 4512533

loop_
_symmetry_equiv_pos_as_xyz
'x, y, z'
'-x, -y, -z'

loop_
_atom_site_label
_atom_site_type_symbol
_atom_site_fract_x
_atom_site_fract_y
_atom_site_fract_z
_atom_site_U_iso_or_equiv
_atom_site_adp_type
_atom_site_occupancy
_atom_site_symmetry_multiplicity
_atom_site_calc_flag
_atom_site_refinement_flags
C1 C 0.7501(3) 0.96957(18) 1.05639(13) 0.0200(8) Uani 1 1 d .
C2 C 0.6625(3) 0.91035(18) 1.10645(13) 0.0227(8) Uani 1 1 d .
H2 H 0.6107 0.8647 1.0956 0.027 Uiso 1 1 calc R
C3 C 0.8247(3) 1.03891(18) 1.07394(14) 0.0263(8) Uani 1 1 d .
H3 H 0.8842 1.0798 1.0414 0.032 Uiso 1 1 calc R
C4 C 0.8095(3) 1.04652(19) 1.13985(13) 0.0242(8) Uani 1 1 d .
H4 H 0.8565 1.0944 1.1506 0.029 Uiso 1 1 calc R
C5 C 0.6503(3) 0.91772(18) 1.17263(13) 0.0221(8) Uani 1 1 d .
H5 H 0.5908 0.8774 1.2055 0.026 Uiso 1 1 calc R
C6 C 0.7271(3) 0.98534(18) 1.18946(13) 0.0201(8) Uani 1 1 d .
C7 C 0.7139(3) 0.99182(19) 1.26185(14) 0.0274(8) Uani 1 1 d .
C8 C 0.7333(4) 1.0750(2) 1.33709(15) 0.0382(10) Uani 1 1 d .
C9 C 0.6689(3) 0.92084(19) 1.37250(13) 0.0267(8) Uani 1 1 d .
C10 C 0.7719(3) 0.78596(18) 1.01831(13) 0.0231(8) Uani 1 1 d .
C11 C 0.8795(3) 0.76147(18) 1.06265(13) 0.0243(8) Uani 1 1 d .
H11 H 0.9485 0.8055 1.0614 0.029 Uiso 1 1 calc R
C12 C 0.6695(3) 0.71811(19) 1.02225(15) 0.0320(9) Uani 1 1 d .
H12 H 0.5973 0.7331 0.9929 0.038 Uiso 1 1 calc R
C13 C 0.8846(3) 0.6730(2) 1.10803(14) 0.0316(9) Uani 1 1 d .
H13 H 0.9583 0.6581 1.1366 0.038 Uiso 1 1 calc R
C14 C 0.6731(4) 0.6285(2) 1.06911(14) 0.0353(10) Uani 1 1 d .
H14 H 0.6032 0.5847 1.0714 0.042 Uiso 1 1 calc R
C15 C 0.7836(3) 0.60515(19) 1.11290(15) 0.0314(9) Uani 1 1 d .
C16 C 0.7932(4) 0.5075(2) 1.15948(15) 0.0344(10) Uani 1 1 d .
C17 C 0.8844(4) 0.4046(2) 1.24880(18) 0.0479(12) Uani 1 1 d .
C18 C 0.7417(4) 0.3515(2) 1.18811(17) 0.0524(12) Uani 1 1 d .
C19 C 0.7482(3) 0.87349(18) 0.89724(13) 0.0215(8) Uani 1 1 d .
C20 C 0.6454(3) 0.92843(19) 0.85695(13) 0.0245(8) Uani 1 1 d .
H20 H 0.5837 0.9692 0.8744 0.029 Uiso 1 1 calc R
C21 C 0.8340(3) 0.81193(19) 0.87022(14) 0.0314(9) Uani 1 1 d .
H21 H 0.9012 0.7737 0.8965 0.038 Uiso 1 1 calc R
C22 C 0.8234(4) 0.8051(2) 0.80508(14) 0.0351(9) Uani 1 1 d .
H22 H 0.8833 0.7631 0.7879 0.042 Uiso 1 1 calc R
C23 C 0.6346(3) 0.92270(19) 0.79117(14) 0.0288(9) Uani 1 1 d .
H23 H 0.5672 0.9608 0.7649 0.035 Uiso 1 1 calc R
C24 C 0.7212(3) 0.86219(19) 0.76489(13) 0.0258(8) Uani 1 1 d .
C25 C 0.7110(3) 0.85676(18) 0.69407(13) 0.0259(8) Uani 1 1 d .
C26 C 0.7427(4) 0.7745(2) 0.61477(14) 0.0383(10) Uani 1 1 d .
C27 C 0.6738(3) 0.93264(19) 0.58419(13) 0.0264(8) Uani 1 1 d .
C28 C 0.7615(3) 1.05949(18) 0.93229(13) 0.0225(8) Uani 1 1 d .
C29 C 0.6742(3) 1.13512(19) 0.94297(14) 0.0276(9) Uani 1 1 d .
H29 H 0.6135 1.1252 0.9823 0.033 Uiso 1 1 calc R
C30 C 0.8537(3) 1.07767(19) 0.87375(13) 0.0240(8) Uani 1 1 d .
H30 H 0.9153 1.0292 0.8661 0.029 Uiso 1 1 calc R
C31 C 0.6754(3) 1.22315(19) 0.89744(13) 0.0264(8) Uani 1 1 d .
H31 H 0.6149 1.2717 0.9058 0.032 Uiso 1 1 calc R
C32 C 0.8559(3) 1.16676(19) 0.82640(14) 0.0264(9) Uani 1 1 d .
H32 H 0.9164 1.1769 0.7870 0.032 Uiso 1 1 calc R
C33 C 0.7666(3) 1.24074(19) 0.83851(14) 0.0274(8) Uani 1 1 d .
C34 C 0.7669(3) 1.33672(19) 0.78807(14) 0.0254(8) Uani 1 1 d .
C35 C 0.7246(4) 1.4950(2) 0.76364(16) 0.0425(11) Uani 1 1 d .
C36 C 0.8129(3) 1.4275(2) 0.68133(14) 0.0320(9) Uani 1 1 d .
C37 C 0.7606(3) 0.96453(18) 0.98420(12) 0.0199(8) Uani 1 1 d .
C38 C 0.7612(3) 0.88024(18) 0.96695(13) 0.0220(8) Uani 1 1 d .
C39 C 0.0287(5) 0.8997(3) 0.4419(2) 0.0811(15) Uani 1 1 d .
C40 C 0.2299(5) 0.8398(3) 0.3558(2) 0.0619(13) Uani 1 1 d .
C41 C 0.5929(14) 0.5726(9) 0.2936(7) 0.262(2) Uani 1 1 d U
C42 C 0.8118(4) 0.6984(2) 0.28893(18) 0.0539(12) Uani 1 1 d .
C43 C 0.5652(6) 0.3599(4) 0.3734(3) 0.108(2) Uani 1 1 d .
C44 C 0.6322(8) 0.3992(4) 0.4803(3) 0.130(2) Uani 1 1 d U
N1 N 0.6728(3) 0.91343(15) 1.30886(10) 0.0262(7) Uani 1 1 d .
N2 N 0.7454(3) 1.07486(15) 1.27130(11) 0.0301(7) Uani 1 1 d .
N3 N 0.6968(3) 0.99832(16) 1.38977(11) 0.0325(8) Uani 1 1 d .
N4 N 0.6326(3) 0.84448(17) 1.42147(12) 0.0384(8) Uani 1 1 d .
H4A H 0.6278 0.8463 1.4630 0.046 Uiso 1 1 calc R
H4B H 0.6137 0.7927 1.4119 0.046 Uiso 1 1 calc R
N5 N 0.7610(4) 1.15512(17) 1.35131(13) 0.0639(11) Uani 1 1 d .
H5A H 0.7858 1.2047 1.3192 0.077 Uiso 1 1 calc R
H5B H 0.7544 1.1577 1.3927 0.077 Uiso 1 1 calc R
N6 N 0.8758(3) 0.49479(17) 1.21079(13) 0.0398(8) Uani 1 1 d .
N7 N 0.7199(4) 0.43915(18) 1.14626(14) 0.0553(10) Uani 1 1 d .
N8 N 0.8226(3) 0.32865(19) 1.23955(15) 0.0501(10) Uani 1 1 d .
N9 N 0.9606(3) 0.3871(2) 1.30232(18) 0.0852(12) Uani 1 1 d U
H9A H 1.0019 0.4330 1.3112 0.102 Uiso 1 1 calc R
H9B H 0.9685 0.3298 1.3280 0.102 Uiso 1 1 calc R
N10 N 0.6749(4) 0.2777(2) 1.17673(17) 0.0829(13) Uani 1 1 d U
H10A H 0.6868 0.2207 1.2023 0.099 Uiso 1 1 calc R
H10B H 0.6206 0.2879 1.1439 0.099 Uiso 1 1 calc R
N11 N 0.7443(3) 0.77486(16) 0.68009(12) 0.0375(8) Uani 1 1 d .
N12 N 0.6746(3) 0.93688(15) 0.64900(11) 0.0254(7) Uani 1 1 d .
N13 N 0.7047(3) 0.85195(16) 0.56449(11) 0.0347(8) Uani 1 1 d .
N14 N 0.7781(4) 0.69468(17) 0.59769(13) 0.0561(10) Uani 1 1 d .
H14A H 0.8016 0.6441 0.6281 0.067 Uiso 1 1 calc R
H14B H 0.7775 0.6934 0.5562 0.067 Uiso 1 1 calc R
N15 N 0.6444(3) 1.01112(15) 0.53698(11) 0.0301(7) Uani 1 1 d .
H15A H 0.6260 1.0639 0.5476 0.036 Uiso 1 1 calc R
H15B H 0.6435 1.0096 0.4956 0.036 Uiso 1 1 calc R
N16 N 0.8181(3) 1.33913(16) 0.72528(12) 0.0303(7) Uani 1 1 d .
N17 N 0.7195(3) 1.40974(16) 0.81079(12) 0.0371(8) Uani 1 1 d .
N18 N 0.7695(3) 1.50759(16) 0.69800(12) 0.0340(8) Uani 1 1 d .
N19 N 0.8567(3) 1.43466(18) 0.61695(13) 0.0522(10) Uani 1 1 d .
H19A H 0.8565 1.4895 0.5875 0.063 Uiso 1 1 calc R
H19B H 0.8852 1.3845 0.6047 0.063 Uiso 1 1 calc R
N20 N 0.6823(4) 1.57371(18) 0.78238(14) 0.0646(12) Uani 1 1 d .
H20A H 0.6848 1.6286 0.7530 0.078 Uiso 1 1 calc R
H20B H 0.6526 1.5694 0.8238 0.078 Uiso 1 1 calc R
O1 O 0.0251(3) 0.72954(17) 0.42144(13) 0.0633(9) Uani 1 1 d .
O2 O 0.6240(3) 0.64572(17) 0.39156(11) 0.0664(9) Uani 1 1 d .
O3 O 0.6688(3) 0.22162(15) 0.47337(12) 0.0586(8) Uani 1 1 d .
O4 O 0.8186(3) 0.60296(16) 0.49047(12) 0.0603(9) Uani 1 1 d .
O5 O 0.6050(4) 0.6852(2) 0.31046(15) 0.0890(11) Uani 1 1 d .
O6 O 0.6924(11) 0.3261(8) 0.4678(6) 0.328(2) Uani 1 1 d U
O7 O 0.5595(6) 0.6508(5) 0.2700(3) 0.197(2) Uani 1 1 d U
S1 S 0.04192(12) 0.83065(7) 0.38044(5) 0.0581(3) Uani 1 1 d .
S2 S 0.69103(14) 0.61370(8) 0.33173(6) 0.0746(4) Uani 1 1 d .
S3 S 0.56290(15) 0.30481(8) 0.46093(6) 0.0783(4) Uani 1 1 d .

loop_
_atom_site_aniso_label
_atom_site_aniso_U_11
_atom_site_aniso_U_22
_atom_site_aniso_U_33
_atom_site_aniso_U_23
_atom_site_aniso_U_13
_atom_site_aniso_U_12
C1 0.0316(15) 0.0131(13) 0.0132(13) -0.0002(11) -0.0044(12) 0.0037(12)
C2 0.0351(16) 0.0126(13) 0.0190(14) -0.0011(11) -0.0030(13) -0.0024(13)
C3 0.0391(17) 0.0188(14) 0.0198(14) -0.0023(11) -0.0045(13) -0.0037(13)
C4 0.0367(16) 0.0210(13) 0.0163(13) -0.0061(11) -0.0049(12) -0.0033(13)
C5 0.0309(16) 0.0168(13) 0.0135(13) 0.0021(11) 0.0041(12) -0.0003(13)
C6 0.0280(15) 0.0156(13) 0.0179(13) -0.0066(10) -0.0042(12) 0.0049(12)
C7 0.0396(17) 0.0244(14) 0.0208(14) -0.0096(11) -0.0098(13) 0.0076(13)
C8 0.071(2) 0.0193(15) 0.0200(15) 0.0006(13) -0.0017(16) -0.0009(16)
C9 0.0467(18) 0.0183(13) 0.0159(13) -0.0041(11) -0.0087(13) 0.0005(14)
C10 0.0402(17) 0.0147(12) 0.0167(13) -0.0089(10) -0.0012(12) 0.0032(13)
C11 0.0394(17) 0.0125(13) 0.0180(14) 0.0020(11) -0.0035(13) -0.0037(13)
C12 0.0454(18) 0.0243(14) 0.0288(15) -0.0085(12) -0.0131(14) 0.0000(14)
C13 0.0432(18) 0.0256(16) 0.0223(15) 0.0029(13) -0.0143(14) 0.0033(14)
C14 0.063(2) 0.0231(15) 0.0188(15) -0.0013(12) -0.0041(15) -0.0147(15)
C15 0.058(2) 0.0092(13) 0.0255(15) 0.0006(12) -0.0126(14) 0.0008(14)
C16 0.057(2) 0.0239(15) 0.0197(15) -0.0026(13) 0.0037(15) -0.0034(15)
C17 0.051(2) 0.0309(19) 0.048(2) 0.0149(17) -0.0113(17) -0.0071(17)
C18 0.102(3) 0.0161(16) 0.0329(18) 0.0080(14) -0.0173(19) -0.0082(18)
C19 0.0318(16) 0.0161(13) 0.0155(13) -0.0018(11) -0.0037(12) -0.0021(12)
C20 0.0385(17) 0.0242(14) 0.0108(13) -0.0037(11) -0.0087(12) 0.0063(13)
C21 0.0542(19) 0.0207(14) 0.0194(14) -0.0054(12) -0.0154(14) 0.0189(14)
C22 0.066(2) 0.0163(14) 0.0218(15) -0.0033(12) -0.0118(15) 0.0176(15)
C23 0.0461(18) 0.0221(14) 0.0170(14) -0.0019(12) -0.0138(13) 0.0113(14)
C24 0.0382(17) 0.0225(14) 0.0144(14) 0.0001(12) -0.0072(13) -0.0004(14)
C25 0.0470(18) 0.0157(13) 0.0161(13) -0.0061(11) -0.0056(13) 0.0052(13)
C26 0.071(2) 0.0302(16) 0.0154(14) -0.0075(12) -0.0056(15) -0.0029(16)
C27 0.0424(17) 0.0227(14) 0.0142(13) -0.0043(11) -0.0046(13) -0.0018(14)
C28 0.0341(16) 0.0176(13) 0.0170(13) -0.0051(11) -0.0074(12) -0.0013(13)
C29 0.0391(17) 0.0242(15) 0.0152(14) 0.0004(12) 0.0016(13) 0.0001(14)
C30 0.0363(17) 0.0178(13) 0.0171(14) -0.0054(11) -0.0003(13) 0.0068(13)
C31 0.0424(18) 0.0168(13) 0.0170(14) -0.0024(11) 0.0016(13) 0.0088(13)
C32 0.0327(17) 0.0249(15) 0.0179(14) -0.0006(12) 0.0015(13) -0.0031(14)
C33 0.0452(17) 0.0132(13) 0.0231(14) 0.0004(11) -0.0182(13) 0.0026(13)
C34 0.0288(16) 0.0221(14) 0.0230(14) 0.0001(12) -0.0105(12) 0.0008(13)
C35 0.064(2) 0.0291(16) 0.0334(17) -0.0081(14) 0.0008(16) -0.0007(17)
C36 0.0504(19) 0.0207(14) 0.0239(15) -0.0051(12) -0.0014(14) -0.0011(15)
C37 0.0338(16) 0.0177(13) 0.0074(12) -0.0013(11) -0.0068(12) 0.0055(13)
C38 0.0338(16) 0.0162(13) 0.0133(13) 0.0014(11) -0.0010(12) -0.0065(13)
C39 0.091(3) 0.069(2) 0.106(3) -0.0623(18) -0.004(2) -0.003(2)
C40 0.082(3) 0.050(2) 0.058(2) -0.0212(17) -0.001(2) -0.020(2)
C41 0.267(3) 0.261(3) 0.264(3) -0.077(2) -0.023(3) -0.010(3)
C42 0.077(3) 0.0463(19) 0.0397(19) -0.0155(16) 0.0055(19) -0.013(2)
C43 0.114(4) 0.109(4) 0.081(4) 0.008(3) -0.002(3) -0.020(4)
C44 0.183(4) 0.098(3) 0.126(3) -0.076(2) 0.040(3) -0.021(3)
N1 0.0515(15) 0.0171(11) 0.0057(11) 0.0044(9) -0.0033(11) -0.0005(12)
N2 0.0603(16) 0.0173(11) 0.0156(11) -0.0083(9) -0.0059(11) -0.0016(12)
N3 0.0597(16) 0.0196(12) 0.0162(12) 0.0001(10) -0.0091(12) 0.0014(12)
N4 0.0803(19) 0.0187(12) 0.0139(12) 0.0009(10) -0.0019(13) -0.0129(13)
N5 0.156(3) 0.0173(13) 0.0184(14) -0.0033(11) 0.0025(17) -0.0242(17)
N6 0.0508(16) 0.0186(13) 0.0392(15) 0.0133(12) -0.0127(13) -0.0021(13)
N7 0.105(2) 0.0196(14) 0.0365(16) 0.0059(12) -0.0187(16) -0.0084(16)
N8 0.0659(19) 0.0316(15) 0.0412(17) 0.0049(13) 0.0062(15) 0.0057(15)
N9 0.097(2) 0.0529(19) 0.088(2) 0.0323(17) -0.0611(17) -0.0301(17)
N10 0.142(3) 0.0459(18) 0.057(2) 0.0037(16) -0.0325(19) -0.020(2)
N11 0.0719(18) 0.0212(13) 0.0173(12) -0.0001(10) -0.0105(12) 0.0024(13)
N12 0.0470(14) 0.0152(11) 0.0154(11) -0.0041(9) -0.0110(10) 0.0028(11)
N13 0.0747(18) 0.0152(11) 0.0120(12) 0.0008(10) -0.0076(12) 0.0024(13)
N14 0.131(3) 0.0176(12) 0.0219(13) -0.0083(10) -0.0162(15) 0.0175(16)
N15 0.0598(16) 0.0138(11) 0.0159(11) -0.0012(9) -0.0107(11) 0.0048(12)
N16 0.0499(15) 0.0150(12) 0.0201(12) 0.0051(10) -0.0039(12) 0.0021(12)
N17 0.0732(19) 0.0101(11) 0.0205(13) 0.0054(10) 0.0031(13) 0.0043(13)
N18 0.0578(17) 0.0148(12) 0.0276(13) -0.0017(10) -0.0056(12) -0.0027(12)
N19 0.106(2) 0.0205(13) 0.0204(14) 0.0048(11) 0.0110(15) 0.0054(16)
N20 0.139(3) 0.0208(14) 0.0274(15) -0.0025(12) 0.0062(18) 0.0150(17)
O1 0.0765(18) 0.0393(13) 0.0659(17) -0.0039(12) 0.0079(14) -0.0072(13)
O2 0.120(2) 0.0510(14) 0.0279(12) -0.0104(11) 0.0138(14) -0.0332(15)
O3 0.1106(19) 0.0193(11) 0.0456(13) -0.0060(10) -0.0219(13) 0.0123(13)
O4 0.099(2) 0.0427(13) 0.0362(13) -0.0098(11) 0.0090(13) -0.0052(14)
O5 0.118(2) 0.0815(19) 0.0692(18) -0.0234(15) -0.0221(17) 0.0234(19)
O6 0.316(3) 0.327(3) 0.340(3) -0.086(2) -0.031(3) -0.008(3)
O7 0.210(4) 0.224(4) 0.168(3) -0.056(3) -0.055(3) -0.029(3)
S1 0.0773(7) 0.0380(5) 0.0598(6) -0.0094(4) -0.0199(5) -0.0060(5)
S2 0.1028(9) 0.0545(6) 0.0644(7) -0.0102(5) -0.0121(6) -0.0070(6)
S3 0.1072(9) 0.0546(6) 0.0661(7) -0.0063(6) 0.0009(7) -0.0056(7)

loop_
_atom_type_symbol
_atom_type_description
_atom_type_scat_dispersion_real
_atom_type_scat_dispersion_imag
_atom_type_scat_source
C C 0.0033 0.0016 'International Tables Vol C Tables 4.2.6.8 and 6.1.1.4'
H H 0.0000 0.0000 'International Tables Vol C Tables 4.2.6.8 and 6.1.1.4'
N N 0.0061 0.0033 'International Tables Vol C Tables 4.2.6.8 and 6.1.1.4'
O O 0.0106 0.0060 'International Tables Vol C Tables 4.2.6.8 and 6.1.1.4'
S S 0.1246 0.1234 'International Tables Vol C Tables 4.2.6.8 and 6.1.1.4'

loop_
_geom_angle_atom_site_label_1
_geom_angle_atom_site_label_2
_geom_angle_atom_site_label_3
_geom_angle
C2 C1 C3 118.1(3)
C2 C1 C37 121.9(3)
C3 C1 C37 119.9(2)
C1 C2 C5 121.4(3)
C1 C2 H2 119.3
C5 C2 H2 119.3
C4 C3 C1 119.9(2)
C4 C3 H3 120.1
C1 C3 H3 120.1
C6 C4 C3 121.5(3)
C6 C4 H4 119.2
C3 C4 H4 119.2
C6 C5 C2 119.8(2)
C6 C5 H5 120.1
C2 C5 H5 120.1
C4 C6 C5 119.2(3)
C4 C6 C7 121.5(3)
C5 C6 C7 119.2(2)
N1 C7 N2 127.3(3)
N1 C7 C6 116.1(3)
N2 C7 C6 116.6(2)
N5 C8 N2 117.6(2)
N5 C8 N3 117.7(3)
N2 C8 N3 124.7(3)
N3 C9 N4 117.6(3)
N3 C9 N1 125.4(2)
N4 C9 N1 116.9(3)
C11 C10 C12 118.0(2)
C11 C10 C38 123.4(3)
C12 C10 C38 118.6(3)
C13 C11 C10 120.5(3)
C13 C11 H11 119.7
C10 C11 H11 119.7
C14 C12 C10 121.6(3)
C14 C12 H12 119.2
C10 C12 H12 119.2
C11 C13 C15 122.3(3)
C11 C13 H13 118.9
C15 C13 H13 118.9
C12 C14 C15 119.3(3)
C12 C14 H14 120.4
C15 C14 H14 120.4
C13 C15 C14 118.3(2)
C13 C15 C16 122.3(3)
C14 C15 C16 119.3(3)
N6 C16 N7 125.3(3)
N6 C16 C15 117.1(3)
N7 C16 C15 117.5(3)
N9 C17 N6 117.3(3)
N9 C17 N8 115.6(3)
N6 C17 N8 127.1(3)
N8 C18 N7 127.0(3)
N8 C18 N10 115.5(3)
N7 C18 N10 117.5(3)
C21 C19 C20 117.6(3)
C21 C19 C38 121.3(2)
C20 C19 C38 121.1(3)
C23 C20 C19 120.9(3)
C23 C20 H20 119.6
C19 C20 H20 119.6
C19 C21 C22 122.0(3)
C19 C21 H21 119.0
C22 C21 H21 119.0
C21 C22 C24 119.6(3)
C21 C22 H22 120.2
C24 C22 H22 120.2
C24 C23 C20 120.8(3)
C24 C23 H23 119.6
C20 C23 H23 119.6
C23 C24 C22 119.1(3)
C23 C24 C25 120.9(3)
C22 C24 C25 120.0(3)
N11 C25 N12 124.8(3)
N11 C25 C24 118.3(2)
N12 C25 C24 116.8(2)
N14 C26 N11 119.0(3)
N14 C26 N13 117.2(3)
N11 C26 N13 123.7(3)
N15 C27 N12 118.9(3)
N15 C27 N13 117.6(3)
N12 C27 N13 123.6(2)
C30 C28 C29 117.4(2)
C30 C28 C37 121.9(2)
C29 C28 C37 120.6(2)
C31 C29 C28 122.0(3)
C31 C29 H29 119.0
C28 C29 H29 119.0
C32 C30 C28 121.6(3)
C32 C30 H30 119.2
C28 C30 H30 119.2
C29 C31 C33 120.5(3)
C29 C31 H31 119.8
C33 C31 H31 119.8
C30 C32 C33 119.5(3)
C30 C32 H32 120.2
C33 C32 H32 120.2
C31 C33 C32 119.0(2)
C31 C33 C34 120.7(3)
C32 C33 C34 120.3(2)
N17 C34 N16 127.1(2)
N17 C34 C33 116.7(2)
N16 C34 C33 116.1(3)
N20 C35 N18 116.4(3)
N20 C35 N17 118.8(3)
N18 C35 N17 124.8(3)
N19 C36 N18 117.9(2)
N19 C36 N16 117.0(3)
N18 C36 N16 125.1(3)
C38 C37 C28 122.3(2)
C38 C37 C1 122.9(2)
C28 C37 C1 114.7(2)
C37 C38 C19 124.0(2)
C37 C38 C10 121.9(2)
C19 C38 C10 114.0(2)
O7 C41 S2 84.9(9)
O7 C41 O5 42.0(6)
S2 C41 O5 45.3(4)
O6 C44 S3 49.4(6)
C7 N1 C9 114.1(2)
C7 N2 C8 113.3(2)
C9 N3 C8 115.0(3)
C9 N4 H4A 120.0
C9 N4 H4B 120.0
H4A N4 H4B 120.0
C8 N5 H5A 120.0
C8 N5 H5B 120.0
H5A N5 H5B 120.0
C17 N6 C16 113.9(3)
C16 N7 C18 113.8(3)
C18 N8 C17 112.7(3)
C17 N9 H9A 120.0
C17 N9 H9B 120.0
H9A N9 H9B 120.0
C18 N10 H10A 120.0
C18 N10 H10B 120.0
H10A N10 H10B 120.0
C25 N11 C26 116.5(2)
C25 N12 C27 116.4(2)
C27 N13 C26 114.9(2)
C26 N14 H14A 120.0
C26 N14 H14B 120.0
H14A N14 H14B 120.0
C27 N15 H15A 120.0
C27 N15 H15B 120.0
H15A N15 H15B 120.0
C34 N16 C36 113.7(2)
C34 N17 C35 114.5(3)
C36 N18 C35 114.8(2)
C36 N19 H19A 120.0
C36 N19 H19B 120.0
H19A N19 H19B 120.0
C35 N20 H20A 120.0
C35 N20 H20B 120.0
H20A N20 H20B 120.0
S2 O2 O5 48.27(14)
O6 O3 S3 50.9(4)
O7 O5 S2 93.3(4)
O7 O5 O2 133.4(4)
S2 O5 O2 60.84(16)
O7 O5 C41 39.7(5)
S2 O5 C41 56.2(5)
O2 O5 C41 97.7(5)
C44 O6 S3 83.6(7)
C44 O6 O3 142.5(9)
S3 O6 O3 64.2(5)
C41 O7 O5 98.2(9)
C41 O7 S2 56.0(8)
O5 O7 S2 45.2(2)
O1 S1 C40 104.20(17)
O1 S1 C39 104.99(17)
C40 S1 C39 99.2(2)
O5 S2 C41 78.5(5)
O5 S2 O2 70.89(18)
C41 S2 O2 116.8(5)
O5 S2 C42 80.3(2)
C41 S2 C42 120.6(5)
O2 S2 C42 107.02(18)
O5 S2 O7 41.5(3)
C41 S2 O7 39.1(5)
O2 S2 O7 103.2(2)
C42 S2 O7 94.9(2)
O6 S3 O3 64.9(5)
O6 S3 C44 47.1(6)
O3 S3 C44 109.6(3)
O6 S3 C43 96.3(5)
O3 S3 C43 109.3(2)
C44 S3 C43 95.2(3)

loop_
_geom_bond_atom_site_label_1
_geom_bond_atom_site_label_2
_geom_bond_distance
C1 C2 1.385(4)
C1 C3 1.401(4)
C1 C37 1.503(4)
C2 C5 1.390(4)
C2 H2 0.9300
C3 C4 1.386(4)
C3 H3 0.9300
C4 C6 1.366(4)
C4 H4 0.9300
C5 C6 1.385(4)
C5 H5 0.9300
C6 C7 1.513(4)
C7 N1 1.327(3)
C7 N2 1.329(4)
C8 N5 1.322(4)
C8 N2 1.350(4)
C8 N3 1.359(3)
C9 N3 1.318(4)
C9 N4 1.316(3)
C9 N1 1.341(4)
C10 C11 1.394(4)
C10 C12 1.398(4)
C10 C38 1.491(3)
C11 C13 1.369(4)
C11 H11 0.9300
C12 C14 1.394(4)
C12 H12 0.9300
C13 C15 1.385(4)
C13 H13 0.9300
C14 C15 1.408(4)
C14 H14 0.9300
C15 C16 1.485(4)
C16 N6 1.336(4)
C16 N7 1.340(4)
C17 N9 1.329(5)
C17 N6 1.334(4)
C17 N8 1.342(5)
C18 N8 1.320(5)
C18 N7 1.348(4)
C18 N10 1.357(5)
C19 C21 1.374(4)
C19 C20 1.404(4)
C19 C38 1.482(4)
C20 C23 1.393(4)
C20 H20 0.9300
C21 C22 1.385(4)
C21 H21 0.9300
C22 C24 1.411(4)
C22 H22 0.9300
C23 C24 1.358(4)
C23 H23 0.9300
C24 C25 1.494(4)
C25 N11 1.319(4)
C25 N12 1.328(3)
C26 N14 1.323(4)
C26 N11 1.348(4)
C26 N13 1.363(3)
C27 N15 1.317(3)
C27 N12 1.353(4)
C27 N13 1.355(4)
C28 C30 1.392(4)
C28 C29 1.395(4)
C28 C37 1.498(3)
C29 C31 1.365(4)
C29 H29 0.9300
C30 C32 1.392(4)
C30 H30 0.9300
C31 C33 1.393(4)
C31 H31 0.9300
C32 C33 1.397(4)
C32 H32 0.9300
C33 C34 1.495(4)
C34 N17 1.318(4)
C34 N16 1.330(4)
C35 N20 1.339(4)
C35 N18 1.344(4)
C35 N17 1.349(4)
C36 N19 1.329(4)
C36 N18 1.339(4)
C36 N16 1.356(3)
C37 C38 1.368(4)
C39 S1 1.813(5)
C40 S1 1.800(4)
C41 O7 1.149(14)
C41 S2 1.509(15)
C41 O5 1.779(15)
C42 S2 1.720(4)
C43 S3 1.759(5)
C44 O6 1.259(13)
C44 S3 1.708(6)
N4 H4A 0.8600
N4 H4B 0.8600
N5 H5A 0.8600
N5 H5B 0.8600
N9 H9A 0.8600
N9 H9B 0.8600
N10 H10A 0.8600
N10 H10B 0.8600
N14 H14A 0.8600
N14 H14B 0.8600
N15 H15A 0.8600
N15 H15B 0.8600
N19 H19A 0.8600
N19 H19B 0.8600
N20 H20A 0.8600
N20 H20B 0.8600
O1 S1 1.491(2)
O2 S2 1.510(3)
O2 O5 1.633(4)
O3 O6 1.521(12)
O3 S3 1.511(3)
O5 O7 1.204(7)
O5 S2 1.290(3)
O6 S3 1.304(11)
O7 S2 1.814(6)

loop_
_platon_squeeze_void_nr
_platon_squeeze_void_average_x
_platon_squeeze_void_average_y
_platon_squeeze_void_average_z
_platon_squeeze_void_volume
_platon_squeeze_void_count_electrons
1 -0.013 0.500 0.500 285.8 37.0
2 0.457 0.004 0.253 11.7 -0.9
3 0.431 0.380 0.940 15.5 2.6
4 0.542 -0.004 0.747 11.8 -0.9
5 0.569 0.619 0.060 15.5 2.5
